data_7056496
loop_
_publ_author_name
'Gholizadeh Dogaheh, Samira'
'Khanmohammadi, Hamid'
'Sa\~nudo, E. Carolina'

_publ_section_title
;
 Double decker luminescent Ytterbium and Erbium SMMs with symmetric and
 asymmetric Schiff base ligands
;
_journal_name_full 'New J. Chem.'
_journal_paper_doi 10.1039/C7NJ01842H
_journal_year 2017
_chemical_formula_moiety 'C84 H56 N6 O7 Yb2, H2 O'
_chemical_formula_sum 'C84 H58 N6 O8 Yb2'
_chemical_formula_weight 1625.44
_space_group_crystal_system triclinic
_space_group_IT_number 2
_space_group_name_Hall '-P 1'
_space_group_name_H-M_alt 'P -1'
_symmetry_space_group_name_Hall '-P 1'
_symmetry_space_group_name_H-M 'P -1'
_atom_sites_solution_hydrogens geom
_audit_creation_method SHELXL-2014/7
_audit_update_record
;
2016-08-23 deposited with the CCDC.
2017-08-03 downloaded from the CCDC.
;
_cell_angle_alpha 66.674(2)
_cell_angle_beta 73.605(2)
_cell_angle_gamma 85.410(2)
_cell_formula_units_Z 2
_cell_length_a 10.4575(4)
_cell_length_b 18.0686(6)
_cell_length_c 18.4181(6)
_cell_measurement_reflns_used 7445
_cell_measurement_temperature 100(2)
_cell_measurement_theta_max 26.06
_cell_measurement_theta_min 2.41
_cell_volume 3063.77(19)
_computing_cell_refinement 'Bruker SAINT'
_computing_data_collection 'Bruker APEX2'
_computing_data_reduction 'Bruker SAINT'
_computing_structure_refinement 'SHELXL-2014 (Sheldrick 2014)'
_computing_structure_solution 'SHELXS-97 (Sheldrick 2008)'
_diffrn_ambient_temperature 100(2)
_diffrn_measured_fraction_theta_full 0.948
_diffrn_measured_fraction_theta_max 0.938
_diffrn_measurement_device_type 'Bruker APEX-II CCD'
_diffrn_measurement_method '\f and \w scans'
_diffrn_radiation_type MoK\a
_diffrn_radiation_wavelength 0.71073
_diffrn_reflns_av_R_equivalents 0.0708
_diffrn_reflns_av_unetI/netI 0.0970
_diffrn_reflns_Laue_measured_fraction_full 0.948
_diffrn_reflns_Laue_measured_fraction_max 0.938
_diffrn_reflns_limit_h_max 12
_diffrn_reflns_limit_h_min -13
_diffrn_reflns_limit_k_max 22
_diffrn_reflns_limit_k_min -22
_diffrn_reflns_limit_l_max 23
_diffrn_reflns_limit_l_min -23
_diffrn_reflns_number 39313
_diffrn_reflns_point_group_measured_fraction_full 0.948
_diffrn_reflns_point_group_measured_fraction_max 0.938
_diffrn_reflns_theta_full 25.242
_diffrn_reflns_theta_max 26.540
_diffrn_reflns_theta_min 2.319
_diffrn_source microsource
_exptl_absorpt_coefficient_mu 3.106
_exptl_absorpt_correction_T_max 0.860
_exptl_absorpt_correction_T_min 0.575
_exptl_absorpt_correction_type multi-scan
_exptl_absorpt_process_details SADABS
_exptl_crystal_colour ORANGE
_exptl_crystal_density_diffrn 1.762
_exptl_crystal_description PLATE
_exptl_crystal_F_000 1616
_exptl_crystal_size_max 0.200
_exptl_crystal_size_mid 0.090
_exptl_crystal_size_min 0.050
_exptl_transmission_factor_max 0.7454
_exptl_transmission_factor_min 0.6099
_refine_diff_density_max 2.386
_refine_diff_density_min -2.940
_refine_diff_density_rms 0.193
_refine_ls_extinction_method none
_refine_ls_goodness_of_fit_ref 0.953
_refine_ls_hydrogen_treatment constr
_refine_ls_matrix_type full
_refine_ls_number_parameters 901
_refine_ls_number_reflns 11958
_refine_ls_number_restraints 0
_refine_ls_restrained_S_all 0.953
_refine_ls_R_factor_all 0.0786
_refine_ls_R_factor_gt 0.0451
_refine_ls_shift/su_max 0.001
_refine_ls_shift/su_mean 0.000
_refine_ls_structure_factor_coef Fsqd
_refine_ls_weighting_details 'w=1/[\s^2^(Fo^2^)+(0.0421P)^2^] where P=(Fo^2^+2Fc^2^)/3'
_refine_ls_weighting_scheme calc
_refine_ls_wR_factor_gt 0.0867
_refine_ls_wR_factor_ref 0.0984
_reflns_Friedel_coverage 0.000
_reflns_number_gt 8037
_reflns_number_total 11958
_reflns_threshold_expression 'I > 2\s(I)'
_cod_data_source_file c7nj01842h2.cif
_cod_data_source_block 1280SYMYb_0m_a
_cod_database_code 7056496
_shelx_shelxl_version_number 2014/7
_shelx_space_group_comment
;
The symmetry employed for this shelxl refinement is uniquely defined
by the following loop, which should always be used as a source of
symmetry information in preference to the above space-group names.
They are only intended as comments.
;
_shelx_estimated_absorpt_t_min 0.575
_shelx_estimated_absorpt_t_max 0.860

loop_
_space_group_symop_operation_xyz
'x, y, z'
'-x, -y, -z'

loop_
_atom_site_label
_atom_site_type_symbol
_atom_site_fract_x
_atom_site_fract_y
_atom_site_fract_z
_atom_site_U_iso_or_equiv
_atom_site_adp_type
_atom_site_occupancy
_atom_site_site_symmetry_order
_atom_site_calc_flag
_atom_site_refinement_flags_posn
_atom_site_refinement_flags_adp
Yb01 Yb 0.17807(3) 0.71799(2) 0.28818(2) 0.01362(8) Uani 1 1 d . .
Yb02 Yb 0.49976(3) 0.63262(2) 0.33594(2) 0.01366(8) Uani 1 1 d . .
O1 O 0.0851(4) 0.6695(2) 0.4208(2) 0.0214(10) Uani 1 1 d . .
O2 O 0.0346(4) 0.6342(2) 0.2911(2) 0.0166(10) Uani 1 1 d . .
O3 O 0.3570(4) 0.7371(2) 0.3324(2) 0.0147(9) Uani 1 1 d . .
O4 O 0.3107(4) 0.6068(2) 0.3100(2) 0.0141(9) Uani 1 1 d . .
O5 O 0.6314(4) 0.6609(2) 0.3950(2) 0.0200(10) Uani 1 1 d . .
O6 O 0.5707(4) 0.5092(2) 0.3677(2) 0.0172(10) Uani 1 1 d . .
O1W O 0.3711(4) 0.5673(2) 0.4737(2) 0.0194(10) Uani 1 1 d . .
N1 N 0.0719(5) 0.8286(3) 0.3211(3) 0.0141(12) Uani 1 1 d . .
N2 N 0.0418(5) 0.7971(3) 0.1976(3) 0.0142(11) Uani 1 1 d . .
N3 N 0.2951(5) 0.7054(3) 0.1546(3) 0.0117(11) Uani 1 1 d . .
N4 N 0.3246(5) 0.8361(3) 0.1821(3) 0.0141(12) Uani 1 1 d . .
N5 N 0.6366(5) 0.7508(3) 0.2335(3) 0.0129(11) Uani 1 1 d . .
N6 N 0.6055(5) 0.6198(3) 0.2069(3) 0.0135(11) Uani 1 1 d . .
C1 C 0.2946(6) 0.5462(3) 0.2883(4) 0.0129(14) Uani 1 1 d . .
C2 C 0.0054(6) 0.6261(4) 0.2304(4) 0.0168(14) Uani 1 1 d . .
C3 C 0.6373(6) 0.5541(4) 0.1940(4) 0.0167(14) Uani 1 1 d . .
H3 H 0.6772 0.5617 0.1383 0.020 Uiso 1 1 calc R U
C4 C 0.6326(5) 0.6945(3) 0.1363(3) 0.0120(13) Uani 1 1 d . .
C5 C 0.3648(6) 0.8049(4) 0.3428(4) 0.0150(14) Uani 1 1 d . .
C6 C 0.2658(6) 0.4680(4) 0.3498(4) 0.0172(14) Uani 1 1 d . .
H6 H 0.2501 0.4600 0.4058 0.021 Uiso 1 1 calc R U
C7 C 0.3729(6) 0.8810(3) 0.2781(3) 0.0129(14) Uani 1 1 d . .
C8 C 0.5906(6) 0.4550(4) 0.3360(4) 0.0173(14) Uani 1 1 d . .
C9 C 0.3167(5) 0.7793(4) 0.0855(3) 0.0118(13) Uani 1 1 d . .
C10 C 0.6210(6) 0.4731(4) 0.2508(4) 0.0154(14) Uani 1 1 d . .
C11 C 0.3124(6) 0.5596(4) 0.2055(4) 0.0133(14) Uani 1 1 d . .
C12 C 0.6668(6) 0.7287(4) 0.3955(4) 0.0169(14) Uani 1 1 d . .
C13 C -0.0406(6) 0.5934(4) 0.1010(4) 0.0197(15) Uani 1 1 d . .
C14 C 0.6359(6) 0.7031(4) 0.0575(3) 0.0171(15) Uani 1 1 d . .
H14 H 0.6218 0.6568 0.0480 0.021 Uiso 1 1 calc R U
C15 C 0.3136(6) 0.4909(4) 0.1839(4) 0.0181(15) Uani 1 1 d . .
C16 C 0.3343(5) 0.8493(3) 0.0988(3) 0.0120(13) Uani 1 1 d . .
C17 C 0.3674(6) 0.8004(4) 0.4210(4) 0.0159(14) Uani 1 1 d . .
H17 H 0.3635 0.7490 0.4643 0.019 Uiso 1 1 calc R U
C18 C 0.0451(6) 0.7768(4) 0.4685(4) 0.0162(14) Uani 1 1 d . .
C19 C -0.0033(6) 0.6902(4) 0.1577(4) 0.0165(14) Uani 1 1 d . .
C20 C 0.0839(6) 0.6392(4) 0.5561(4) 0.0244(16) Uani 1 1 d . .
H20 H 0.0996 0.5845 0.5633 0.029 Uiso 1 1 calc R U
C21 C 0.3508(6) 0.9237(4) 0.0347(4) 0.0190(15) Uani 1 1 d . .
H21 H 0.3620 0.9706 0.0439 0.023 Uiso 1 1 calc R U
C22 C 0.6498(5) 0.7629(4) 0.1507(3) 0.0155(14) Uani 1 1 d . .
C23 C 0.6450(6) 0.4080(4) 0.2216(4) 0.0158(14) Uani 1 1 d . .
C24 C 0.3140(6) 0.7883(4) 0.0067(4) 0.0163(14) Uani 1 1 d . .
H24 H 0.2996 0.7421 -0.0030 0.020 Uiso 1 1 calc R U
C25 C 0.0717(6) 0.6959(4) 0.4782(4) 0.0178(15) Uani 1 1 d . .
C26 C 0.6906(6) 0.7269(4) 0.4686(4) 0.0215(15) Uani 1 1 d . .
H26 H 0.6889 0.6763 0.5126 0.026 Uiso 1 1 calc R U
C27 C 0.7152(6) 0.7942(4) 0.4775(4) 0.0215(15) Uani 1 1 d . .
H27 H 0.7296 0.7902 0.5276 0.026 Uiso 1 1 calc R U
C28 C 0.0355(6) 0.8360(4) 0.3910(4) 0.0182(15) Uani 1 1 d . .
H28 H -0.0014 0.8858 0.3909 0.022 Uiso 1 1 calc R U
C29 C 0.3802(6) 0.9537(4) 0.2928(3) 0.0130(14) Uani 1 1 d . .
C30 C 0.0432(6) 0.7416(4) 0.6138(4) 0.0201(15) Uani 1 1 d . .
C31 C 0.6861(6) 0.8053(4) 0.2485(4) 0.0151(14) Uani 1 1 d . .
H31 H 0.7272 0.8520 0.2023 0.018 Uiso 1 1 calc R U
C32 C 0.0636(6) 0.9765(4) 0.2404(4) 0.0183(15) Uani 1 1 d . .
H32 H 0.0816 0.9885 0.2824 0.022 Uiso 1 1 calc R U
C33 C -0.0205(6) 0.6746(4) 0.0899(4) 0.0149(14) Uani 1 1 d . .
C34 C 0.3320(6) 0.8632(4) -0.0568(4) 0.0220(16) Uani 1 1 d . .
H34 H 0.3313 0.8684 -0.1100 0.026 Uiso 1 1 calc R U
C35 C 0.3511(6) 0.9310(4) -0.0429(4) 0.0224(16) Uani 1 1 d . .
H35 H 0.3644 0.9826 -0.0868 0.027 Uiso 1 1 calc R U
C36 C 0.5804(7) 0.3725(4) 0.3912(4) 0.0269(17) Uani 1 1 d . .
H36 H 0.5587 0.3596 0.4486 0.032 Uiso 1 1 calc R U
C37 C 0.3964(6) 1.0911(4) 0.3279(4) 0.0229(16) Uani 1 1 d . .
H37 H 0.4025 1.1374 0.3392 0.028 Uiso 1 1 calc R U
C38 C 0.3783(6) 0.8880(4) 0.1972(4) 0.0152(14) Uani 1 1 d . .
H38 H 0.4243 0.9338 0.1519 0.018 Uiso 1 1 calc R U
C39 C 0.0488(6) 1.0386(4) 0.1710(4) 0.0255(17) Uani 1 1 d . .
H39 H 0.0570 1.0929 0.1648 0.031 Uiso 1 1 calc R U
C40 C -0.0282(7) 0.8952(4) 0.6047(4) 0.0347(19) Uani 1 1 d . .
H40 H -0.0541 0.9476 0.6019 0.042 Uiso 1 1 calc R U
C41 C 0.3390(7) 0.4966(4) 0.1033(4) 0.0268(17) Uani 1 1 d . .
H41 H 0.3548 0.5482 0.0594 0.032 Uiso 1 1 calc R U
C42 C 0.3822(6) 0.9460(4) 0.3724(4) 0.0170(14) Uani 1 1 d . .
C43 C 0.7092(6) 0.8766(4) 0.3357(4) 0.0158(14) Uani 1 1 d . .
C44 C -0.0576(6) 0.5776(4) 0.0352(4) 0.0223(16) Uani 1 1 d . .
H44 H -0.0743 0.5236 0.0431 0.027 Uiso 1 1 calc R U
C45 C 0.6592(6) 0.7772(4) -0.0073(4) 0.0178(15) Uani 1 1 d . .
H45 H 0.6607 0.7820 -0.0608 0.021 Uiso 1 1 calc R U
C46 C 0.7440(6) 1.0165(4) 0.3618(4) 0.0240(16) Uani 1 1 d . .
H46 H 0.7564 1.0639 0.3699 0.029 Uiso 1 1 calc R U
C47 C 0.2601(6) 0.4041(4) 0.3298(4) 0.0220(16) Uani 1 1 d . .
H47 H 0.2369 0.3521 0.3725 0.026 Uiso 1 1 calc R U
C48 C 0.2875(6) 0.4126(4) 0.2478(4) 0.0174(15) Uani 1 1 d . .
C49 C 0.0257(6) 0.7999(4) 0.5382(4) 0.0183(15) Uani 1 1 d . .
C50 C 0.3754(6) 0.8679(4) 0.4358(4) 0.0190(15) Uani 1 1 d . .
H50 H 0.3764 0.8627 0.4891 0.023 Uiso 1 1 calc R U
C51 C 0.3919(6) 1.0988(4) 0.2502(4) 0.0220(15) Uani 1 1 d . .
H51 H 0.3941 1.1512 0.2086 0.026 Uiso 1 1 calc R U
C52 C 0.6804(6) 0.8441(4) 0.0066(4) 0.0189(15) Uani 1 1 d . .
H52 H 0.6988 0.8951 -0.0381 0.023 Uiso 1 1 calc R U
C53 C 0.7312(6) 1.0220(4) 0.2867(4) 0.0202(15) Uani 1 1 d . .
H53 H 0.7342 1.0734 0.2436 0.024 Uiso 1 1 calc R U
C54 C 0.6847(5) 0.8021(4) 0.3280(3) 0.0121(13) Uani 1 1 d . .
C55 C 0.7144(6) 0.9536(4) 0.2743(3) 0.0170(15) Uani 1 1 d . .
H55 H 0.7062 0.9590 0.2224 0.020 Uiso 1 1 calc R U
C56 C 0.3920(6) 1.0155(4) 0.3874(4) 0.0193(15) Uani 1 1 d . .
H56 H 0.3957 1.0098 0.4403 0.023 Uiso 1 1 calc R U
C57 C 0.3842(6) 1.0327(4) 0.2324(4) 0.0176(15) Uani 1 1 d . .
H57 H 0.3816 1.0400 0.1788 0.021 Uiso 1 1 calc R U
C58 C 0.0735(6) 0.6611(4) 0.6198(4) 0.0256(17) Uani 1 1 d . .
H58 H 0.0867 0.6220 0.6697 0.031 Uiso 1 1 calc R U
C59 C -0.0195(6) 0.5463(4) 0.2391(4) 0.0213(15) Uani 1 1 d . .
H59 H -0.0213 0.5028 0.2899 0.026 Uiso 1 1 calc R U
C60 C 0.6754(6) 0.8385(4) 0.0841(3) 0.0151(14) Uani 1 1 d . .
H60 H 0.6891 0.8854 0.0927 0.018 Uiso 1 1 calc R U
C61 C -0.0408(6) 0.5303(4) 0.1777(4) 0.0224(16) Uani 1 1 d . .
H61 H -0.0560 0.4761 0.1859 0.027 Uiso 1 1 calc R U
C62 C 0.0334(6) 0.8792(4) 0.1868(4) 0.0156(14) Uani 1 1 d . .
C63 C -0.0105(7) 0.8384(4) 0.6768(4) 0.0280(17) Uani 1 1 d . .
H63 H -0.0241 0.8515 0.7235 0.034 Uiso 1 1 calc R U
C64 C -0.0034(6) 0.7709(4) 0.1533(4) 0.0187(15) Uani 1 1 d . .
H64 H -0.0410 0.8098 0.1132 0.022 Uiso 1 1 calc R U
C65 C 0.7201(6) 0.8710(4) 0.4133(4) 0.0184(15) Uani 1 1 d . .
C66 C 0.6374(6) 0.3279(4) 0.2782(4) 0.0184(15) Uani 1 1 d . .
C67 C 0.7387(6) 0.9431(4) 0.4233(4) 0.0207(15) Uani 1 1 d . .
H67 H 0.7475 0.9396 0.4745 0.025 Uiso 1 1 calc R U
C68 C 0.6606(6) 0.2633(4) 0.2512(4) 0.0260(16) Uani 1 1 d . .
H68 H 0.6531 0.2093 0.2903 0.031 Uiso 1 1 calc R U
C69 C 0.6778(6) 0.4201(4) 0.1384(4) 0.0250(16) Uani 1 1 d . .
H69 H 0.6835 0.4735 0.0982 0.030 Uiso 1 1 calc R U
C70 C -0.0093(7) 0.8776(4) 0.5364(4) 0.0296(17) Uani 1 1 d . .
H70 H -0.0199 0.9186 0.4869 0.036 Uiso 1 1 calc R U
C71 C 0.0530(5) 0.8957(4) 0.2517(4) 0.0132(14) Uani 1 1 d . .
C72 C 0.0165(6) 0.9423(4) 0.1173(4) 0.0217(16) Uani 1 1 d . .
H72 H 0.0012 0.9310 0.0742 0.026 Uiso 1 1 calc R U
C73 C 0.0215(6) 1.0213(4) 0.1089(4) 0.0251(16) Uani 1 1 d . .
H73 H 0.0066 1.0637 0.0615 0.030 Uiso 1 1 calc R U
C74 C 0.2893(7) 0.3436(4) 0.2283(4) 0.0280(17) Uani 1 1 d . .
H74 H 0.2714 0.2913 0.2711 0.034 Uiso 1 1 calc R U
C75 C 0.6934(7) 0.2783(4) 0.1699(4) 0.0287(17) Uani 1 1 d . .
H75 H 0.7104 0.2351 0.1518 0.034 Uiso 1 1 calc R U
C76 C 0.6008(7) 0.3119(4) 0.3637(4) 0.0297(18) Uani 1 1 d . .
H76 H 0.5905 0.2576 0.4024 0.036 Uiso 1 1 calc R U
C77 C -0.0118(6) 0.7345(4) 0.0114(4) 0.0203(15) Uani 1 1 d . .
H77 H 0.0050 0.7890 0.0016 0.024 Uiso 1 1 calc R U
C78 C 0.7018(7) 0.3573(4) 0.1136(4) 0.0334(19) Uani 1 1 d . .
H78 H 0.7247 0.3680 0.0566 0.040 Uiso 1 1 calc R U
C79 C 0.0268(7) 0.7632(4) 0.6810(4) 0.0304(18) Uani 1 1 d . .
H79 H 0.0421 0.7246 0.7305 0.037 Uiso 1 1 calc R U
C80 C -0.0506(6) 0.6380(4) -0.0395(4) 0.0266(17) Uani 1 1 d . .
H80 H -0.0619 0.6263 -0.0833 0.032 Uiso 1 1 calc R U
C81 C 0.3417(7) 0.4281(4) 0.0858(4) 0.0357(19) Uani 1 1 d . .
H81 H 0.3609 0.4334 0.0304 0.043 Uiso 1 1 calc R U
C82 C 0.3167(7) 0.3525(4) 0.1486(4) 0.0326(18) Uani 1 1 d . .
H82 H 0.3186 0.3062 0.1359 0.039 Uiso 1 1 calc R U
C83 C -0.0269(6) 0.7165(4) -0.0509(4) 0.0259(16) Uani 1 1 d . .
H83 H -0.0209 0.7586 -0.1032 0.031 Uiso 1 1 calc R U
C84 C 0.3300(6) 0.6399(4) 0.1424(4) 0.0160(14) Uani 1 1 d . .
H84 H 0.3704 0.6453 0.0874 0.019 Uiso 1 1 calc R U
O2W O 0.1721(4) 0.4489(2) 0.5516(2) 0.0254(11) Uani 1 1 d . .

loop_
_atom_site_aniso_label
_atom_site_aniso_U_11
_atom_site_aniso_U_22
_atom_site_aniso_U_33
_atom_site_aniso_U_23
_atom_site_aniso_U_13
_atom_site_aniso_U_12
Yb01 0.01498(16) 0.01198(16) 0.01307(15) -0.00393(13) -0.00348(12) -0.00136(12)
Yb02 0.01659(17) 0.01171(16) 0.01251(15) -0.00361(12) -0.00492(12) -0.00110(12)
O1 0.023(3) 0.019(3) 0.016(2) -0.004(2) 0.002(2) -0.002(2)
O2 0.014(2) 0.016(3) 0.020(2) -0.006(2) -0.0064(19) -0.0046(19)
O3 0.018(2) 0.007(2) 0.019(2) -0.0038(19) -0.0070(19) 0.0006(18)
O4 0.018(2) 0.008(2) 0.015(2) -0.0005(19) -0.0091(18) 0.0009(18)
O5 0.029(3) 0.012(2) 0.018(2) -0.003(2) -0.010(2) -0.003(2)
O6 0.021(3) 0.015(2) 0.016(2) -0.006(2) -0.0052(19) -0.0003(19)
O1W 0.027(3) 0.020(3) 0.012(2) -0.008(2) -0.0026(19) -0.002(2)
N1 0.011(3) 0.015(3) 0.018(3) -0.008(2) -0.004(2) -0.004(2)
N2 0.021(3) 0.008(3) 0.016(3) -0.004(2) -0.010(2) -0.003(2)
N3 0.014(3) 0.005(3) 0.017(3) -0.002(2) -0.008(2) 0.001(2)
N4 0.016(3) 0.018(3) 0.013(3) -0.009(2) -0.006(2) 0.002(2)
N5 0.011(3) 0.014(3) 0.016(3) -0.006(2) -0.006(2) 0.002(2)
N6 0.016(3) 0.011(3) 0.013(3) -0.003(2) -0.004(2) -0.003(2)
C1 0.012(3) 0.008(3) 0.018(3) -0.006(3) -0.002(3) 0.000(3)
C2 0.013(3) 0.016(4) 0.021(3) -0.007(3) -0.001(3) -0.003(3)
C3 0.018(4) 0.018(4) 0.013(3) -0.004(3) -0.005(3) -0.003(3)
C4 0.009(3) 0.008(3) 0.012(3) -0.001(3) 0.000(3) 0.006(3)
C5 0.017(4) 0.009(3) 0.021(3) -0.009(3) -0.003(3) 0.000(3)
C6 0.023(4) 0.016(4) 0.015(3) -0.006(3) -0.009(3) 0.001(3)
C7 0.013(3) 0.013(4) 0.014(3) -0.006(3) -0.004(3) -0.001(3)
C8 0.019(4) 0.014(4) 0.022(4) -0.009(3) -0.010(3) 0.004(3)
C9 0.003(3) 0.018(4) 0.015(3) -0.006(3) -0.003(3) -0.003(3)
C10 0.011(3) 0.013(4) 0.024(4) -0.009(3) -0.003(3) -0.003(3)
C11 0.011(3) 0.014(4) 0.016(3) -0.007(3) -0.004(3) -0.001(3)
C12 0.012(3) 0.014(4) 0.028(4) -0.012(3) -0.006(3) 0.002(3)
C13 0.013(3) 0.022(4) 0.028(4) -0.013(3) -0.004(3) 0.000(3)
C14 0.021(4) 0.017(4) 0.009(3) -0.003(3) 0.001(3) -0.005(3)
C15 0.020(4) 0.018(4) 0.020(3) -0.008(3) -0.009(3) 0.001(3)
C16 0.005(3) 0.014(4) 0.015(3) -0.003(3) -0.002(3) -0.003(3)
C17 0.014(3) 0.015(4) 0.015(3) -0.002(3) -0.004(3) -0.004(3)
C18 0.013(3) 0.018(4) 0.014(3) -0.005(3) -0.001(3) 0.000(3)
C19 0.011(3) 0.015(4) 0.023(4) -0.007(3) -0.006(3) -0.002(3)
C20 0.031(4) 0.018(4) 0.019(4) -0.005(3) -0.001(3) -0.005(3)
C21 0.024(4) 0.016(4) 0.020(3) -0.009(3) -0.008(3) 0.002(3)
C22 0.007(3) 0.023(4) 0.014(3) -0.007(3) 0.002(3) -0.005(3)
C23 0.018(4) 0.010(3) 0.017(3) 0.000(3) -0.009(3) -0.001(3)
C24 0.016(4) 0.013(4) 0.022(3) -0.007(3) -0.005(3) -0.004(3)
C25 0.013(3) 0.020(4) 0.015(3) -0.004(3) 0.000(3) -0.002(3)
C26 0.034(4) 0.013(4) 0.018(3) 0.001(3) -0.017(3) -0.002(3)
C27 0.023(4) 0.024(4) 0.017(3) -0.005(3) -0.011(3) 0.005(3)
C28 0.013(3) 0.021(4) 0.027(4) -0.017(3) -0.003(3) 0.000(3)
C29 0.010(3) 0.014(4) 0.016(3) -0.008(3) 0.000(3) -0.004(3)
C30 0.018(4) 0.019(4) 0.018(3) -0.009(3) 0.006(3) -0.005(3)
C31 0.019(4) 0.010(3) 0.015(3) -0.002(3) -0.008(3) 0.004(3)
C32 0.021(4) 0.015(4) 0.014(3) -0.001(3) -0.005(3) -0.003(3)
C33 0.013(3) 0.013(4) 0.022(3) -0.009(3) -0.008(3) 0.000(3)
C34 0.027(4) 0.023(4) 0.015(3) -0.006(3) -0.005(3) -0.007(3)
C35 0.029(4) 0.013(4) 0.021(4) 0.000(3) -0.009(3) -0.003(3)
C36 0.047(5) 0.018(4) 0.017(4) -0.008(3) -0.010(3) 0.000(3)
C37 0.029(4) 0.020(4) 0.024(4) -0.014(3) -0.005(3) -0.004(3)
C38 0.017(4) 0.012(4) 0.018(3) -0.006(3) -0.006(3) 0.002(3)
C39 0.033(4) 0.016(4) 0.029(4) -0.015(3) 0.000(3) -0.003(3)
C40 0.051(5) 0.027(4) 0.030(4) -0.012(4) -0.012(4) -0.005(4)
C41 0.041(5) 0.019(4) 0.022(4) -0.007(3) -0.015(3) 0.005(3)
C42 0.015(4) 0.020(4) 0.017(3) -0.008(3) -0.005(3) -0.001(3)
C43 0.010(3) 0.018(4) 0.016(3) -0.007(3) 0.002(3) 0.000(3)
C44 0.028(4) 0.016(4) 0.025(4) -0.011(3) -0.004(3) -0.003(3)
C45 0.023(4) 0.022(4) 0.011(3) -0.007(3) -0.009(3) 0.002(3)
C46 0.028(4) 0.021(4) 0.033(4) -0.019(4) -0.013(3) 0.005(3)
C47 0.026(4) 0.015(4) 0.023(4) 0.000(3) -0.015(3) -0.001(3)
C48 0.019(4) 0.013(4) 0.025(4) -0.011(3) -0.009(3) 0.000(3)
C49 0.013(3) 0.018(4) 0.024(4) -0.004(3) -0.009(3) -0.003(3)
C50 0.021(4) 0.024(4) 0.016(3) -0.011(3) -0.006(3) -0.002(3)
C51 0.026(4) 0.015(4) 0.026(4) -0.006(3) -0.011(3) 0.002(3)
C52 0.019(4) 0.015(4) 0.013(3) 0.001(3) 0.000(3) 0.002(3)
C53 0.022(4) 0.015(4) 0.024(4) -0.008(3) -0.008(3) 0.001(3)
C54 0.007(3) 0.014(3) 0.016(3) -0.007(3) -0.003(3) 0.001(3)
C55 0.022(4) 0.018(4) 0.009(3) -0.004(3) 0.001(3) -0.009(3)
C56 0.021(4) 0.024(4) 0.017(3) -0.013(3) -0.004(3) 0.002(3)
C57 0.018(4) 0.014(4) 0.025(4) -0.011(3) -0.007(3) 0.001(3)
C58 0.039(4) 0.022(4) 0.008(3) 0.000(3) -0.001(3) -0.004(3)
C59 0.024(4) 0.017(4) 0.020(3) -0.005(3) -0.004(3) -0.005(3)
C60 0.015(3) 0.013(4) 0.017(3) -0.005(3) -0.003(3) -0.007(3)
C61 0.024(4) 0.012(4) 0.025(4) -0.004(3) -0.003(3) -0.001(3)
C62 0.015(4) 0.013(4) 0.021(3) -0.009(3) -0.004(3) -0.003(3)
C63 0.039(5) 0.033(5) 0.023(4) -0.020(4) -0.013(3) 0.002(4)
C64 0.016(4) 0.021(4) 0.014(3) -0.005(3) 0.002(3) -0.003(3)
C65 0.019(4) 0.019(4) 0.023(4) -0.013(3) -0.007(3) 0.000(3)
C66 0.020(4) 0.013(4) 0.022(4) -0.004(3) -0.008(3) -0.001(3)
C67 0.022(4) 0.024(4) 0.021(4) -0.011(3) -0.010(3) 0.004(3)
C68 0.034(4) 0.014(4) 0.029(4) -0.003(3) -0.013(3) -0.003(3)
C69 0.040(5) 0.010(4) 0.020(4) 0.000(3) -0.009(3) 0.004(3)
C70 0.039(5) 0.024(4) 0.028(4) -0.008(4) -0.017(3) 0.004(3)
C71 0.002(3) 0.017(4) 0.018(3) -0.007(3) 0.002(3) 0.002(3)
C72 0.027(4) 0.018(4) 0.020(4) -0.012(3) -0.001(3) 0.003(3)
C73 0.038(4) 0.017(4) 0.019(4) -0.003(3) -0.013(3) 0.003(3)
C74 0.045(5) 0.014(4) 0.030(4) -0.005(3) -0.024(4) 0.000(3)
C75 0.044(5) 0.020(4) 0.029(4) -0.015(4) -0.014(4) 0.004(3)
C76 0.042(5) 0.018(4) 0.022(4) 0.000(3) -0.010(3) 0.002(3)
C77 0.022(4) 0.022(4) 0.024(4) -0.013(3) -0.012(3) 0.005(3)
C78 0.056(5) 0.024(4) 0.026(4) -0.013(4) -0.016(4) -0.001(4)
C79 0.040(5) 0.031(5) 0.019(4) -0.008(3) -0.005(3) -0.006(4)
C80 0.033(4) 0.026(4) 0.027(4) -0.015(4) -0.013(3) 0.007(3)
C81 0.065(6) 0.022(4) 0.026(4) -0.014(4) -0.016(4) 0.006(4)
C82 0.060(5) 0.011(4) 0.035(4) -0.011(4) -0.024(4) 0.005(4)
C83 0.024(4) 0.022(4) 0.028(4) -0.005(3) -0.009(3) 0.006(3)
C84 0.011(3) 0.017(4) 0.020(3) -0.006(3) -0.004(3) -0.008(3)
O2W 0.028(3) 0.023(3) 0.022(2) -0.007(2) -0.004(2) -0.001(2)

loop_
_atom_type_symbol
_atom_type_description
_atom_type_scat_dispersion_real
_atom_type_scat_dispersion_imag
_atom_type_scat_source
C C 0.0033 0.0016 'International Tables Vol C Tables 4.2.6.8 and 6.1.1.4'
H H 0.0000 0.0000 'International Tables Vol C Tables 4.2.6.8 and 6.1.1.4'
N N 0.0061 0.0033 'International Tables Vol C Tables 4.2.6.8 and 6.1.1.4'
O O 0.0106 0.0060 'International Tables Vol C Tables 4.2.6.8 and 6.1.1.4'
Yb Yb -0.3850 5.5486 'International Tables Vol C Tables 4.2.6.8 and 6.1.1.4'

loop_
_geom_angle_atom_site_label_1
_geom_angle_atom_site_label_2
_geom_angle_atom_site_label_3
_geom_angle
O1 Yb01 O2 82.69(15)
O1 Yb01 O4 87.55(14)
O2 Yb01 O4 82.96(14)
O1 Yb01 O3 80.72(14)
O2 Yb01 O3 148.15(14)
O4 Yb01 O3 69.37(13)
O1 Yb01 N1 73.25(16)
O2 Yb01 N1 112.53(15)
O4 Yb01 N1 152.84(15)
O3 Yb01 N1 88.33(14)
O1 Yb01 N2 118.05(16)
O2 Yb01 N2 72.61(15)
O4 Yb01 N2 140.90(14)
O3 Yb01 N2 139.23(14)
N1 Yb01 N2 66.25(16)
O1 Yb01 N4 138.16(15)
O2 Yb01 N4 137.05(14)
O4 Yb01 N4 106.63(14)
O3 Yb01 N4 68.79(14)
N1 Yb01 N4 77.77(15)
N2 Yb01 N4 74.76(15)
O1 Yb01 N3 153.56(15)
O2 Yb01 N3 81.78(14)
O4 Yb01 N3 69.42(14)
O3 Yb01 N3 101.99(14)
N1 Yb01 N3 132.75(16)
N2 Yb01 N3 77.10(15)
N4 Yb01 N3 64.18(14)
O1 Yb01 Yb02 87.27(11)
O2 Yb01 Yb02 117.14(11)
O4 Yb01 Yb02 34.56(9)
O3 Yb01 Yb02 35.30(9)
N1 Yb01 Yb02 123.22(11)
N2 Yb01 Yb02 154.44(11)
N4 Yb01 Yb02 83.98(11)
N3 Yb01 Yb02 80.99(11)
O5 Yb02 O6 91.05(15)
O5 Yb02 O4 161.13(14)
O6 Yb02 O4 95.65(14)
O5 Yb02 O3 98.01(14)
O6 Yb02 O3 159.82(14)
O4 Yb02 O3 70.50(13)
O5 Yb02 O1W 82.20(14)
O6 Yb02 O1W 77.95(14)
O4 Yb02 O1W 81.98(13)
O3 Yb02 O1W 85.42(13)
O5 Yb02 N6 116.27(15)
O6 Yb02 N6 73.96(15)
O4 Yb02 N6 82.57(14)
O3 Yb02 N6 116.99(15)
O1W Yb02 N6 146.27(15)
O5 Yb02 N5 73.04(15)
O6 Yb02 N5 123.24(15)
O4 Yb02 N5 116.80(14)
O3 Yb02 N5 76.80(14)
O1W Yb02 N5 146.87(14)
N6 Yb02 N5 66.48(15)
O5 Yb02 Yb01 133.51(11)
O6 Yb02 Yb01 130.37(10)
O4 Yb02 Yb01 35.07(9)
O3 Yb02 Yb01 35.93(9)
O1W Yb02 Yb01 86.73(10)
N6 Yb02 Yb01 97.40(11)
N5 Yb02 Yb01 94.48(11)
C25 O1 Yb01 134.5(4)
C2 O2 Yb01 129.4(4)
C5 O3 Yb02 132.8(4)
C5 O3 Yb01 118.1(4)
Yb02 O3 Yb01 108.78(14)
C1 O4 Yb02 124.6(3)
C1 O4 Yb01 122.8(3)
Yb02 O4 Yb01 110.37(15)
C12 O5 Yb02 132.8(4)
C8 O6 Yb02 137.4(4)
C28 N1 C71 116.8(5)
C28 N1 Yb01 129.4(4)
C71 N1 Yb01 113.7(3)
C64 N2 C62 121.2(5)
C64 N2 Yb01 123.7(4)
C62 N2 Yb01 114.4(4)
C84 N3 C9 118.1(5)
C84 N3 Yb01 127.7(4)
C9 N3 Yb01 114.1(3)
C38 N4 C16 119.5(5)
C38 N4 Yb01 125.2(4)
C16 N4 Yb01 114.9(3)
C31 N5 C22 119.1(5)
C31 N5 Yb02 125.9(4)
C22 N5 Yb02 114.8(3)
C3 N6 C4 117.1(5)
C3 N6 Yb02 128.0(4)
C4 N6 Yb02 114.9(3)
O4 C1 C11 120.9(5)
O4 C1 C6 118.6(5)
C11 C1 C6 120.5(5)
O2 C2 C19 124.7(6)
O2 C2 C59 117.2(6)
C19 C2 C59 118.1(6)
N6 C3 C10 129.4(6)
N6 C3 H3 115.3
C10 C3 H3 115.3
C22 C4 C14 119.2(6)
C22 C4 N6 116.2(5)
C14 C4 N6 124.5(5)
O3 C5 C7 121.8(5)
O3 C5 C17 118.9(6)
C7 C5 C17 119.2(5)
C47 C6 C1 120.5(6)
C47 C6 H6 119.7
C1 C6 H6 119.7
C5 C7 C38 121.0(5)
C5 C7 C29 119.8(5)
C38 C7 C29 119.2(5)
O6 C8 C10 124.1(6)
O6 C8 C36 117.4(5)
C10 C8 C36 118.5(5)
C24 C9 N3 124.6(5)
C24 C9 C16 118.4(6)
N3 C9 C16 116.9(5)
C3 C10 C8 120.2(5)
C3 C10 C23 120.0(5)
C8 C10 C23 119.6(6)
C1 C11 C15 118.7(5)
C1 C11 C84 121.4(5)
C15 C11 C84 119.8(5)
O5 C12 C54 123.7(6)
O5 C12 C26 118.1(6)
C54 C12 C26 118.2(5)
C44 C13 C33 119.1(6)
C44 C13 C61 121.7(6)
C33 C13 C61 119.2(6)
C45 C14 C4 121.6(6)
C45 C14 H14 119.2
C4 C14 H14 119.2
C41 C15 C48 117.4(6)
C41 C15 C11 123.8(6)
C48 C15 C11 118.8(5)
C21 C16 C9 119.8(5)
C21 C16 N4 124.9(5)
C9 C16 N4 115.2(5)
C50 C17 C5 121.9(6)
C50 C17 H17 119.0
C5 C17 H17 119.0
C25 C18 C28 120.5(5)
C25 C18 C49 119.8(5)
C28 C18 C49 119.7(6)
C2 C19 C64 119.2(6)
C2 C19 C33 120.4(6)
C64 C19 C33 120.2(6)
C58 C20 C25 121.9(6)
C58 C20 H20 119.1
C25 C20 H20 119.1
C16 C21 C35 120.8(6)
C16 C21 H21 119.6
C35 C21 H21 119.6
C4 C22 C60 119.1(5)
C4 C22 N5 116.4(5)
C60 C22 N5 124.5(5)
C69 C23 C66 116.5(5)
C69 C23 C10 123.8(6)
C66 C23 C10 119.7(5)
C34 C24 C9 120.8(6)
C34 C24 H24 119.6
C9 C24 H24 119.6
O1 C25 C18 124.0(5)
O1 C25 C20 117.3(6)
C18 C25 C20 118.7(6)
C27 C26 C12 122.4(6)
C27 C26 H26 118.8
C12 C26 H26 118.8
C26 C27 C65 120.9(6)
C26 C27 H27 119.6
C65 C27 H27 119.6
N1 C28 C18 126.6(6)
N1 C28 H28 116.7
C18 C28 H28 116.7
C57 C29 C42 117.4(5)
C57 C29 C7 123.8(5)
C42 C29 C7 118.8(5)
C79 C30 C49 119.9(6)
C79 C30 C58 121.4(6)
C49 C30 C58 118.7(6)
N5 C31 C54 126.5(6)
N5 C31 H31 116.7
C54 C31 H31 116.7
C39 C32 C71 122.2(6)
C39 C32 H32 118.9
C71 C32 H32 118.9
C77 C33 C13 117.2(5)
C77 C33 C19 124.0(6)
C13 C33 C19 118.7(6)
C24 C34 C35 120.0(6)
C24 C34 H34 120.0
C35 C34 H34 120.0
C34 C35 C21 120.1(6)
C34 C35 H35 120.0
C21 C35 H35 120.0
C76 C36 C8 121.6(6)
C76 C36 H36 119.2
C8 C36 H36 119.2
C56 C37 C51 118.6(6)
C56 C37 H37 120.7
C51 C37 H37 120.7
N4 C38 C7 123.8(6)
N4 C38 H38 118.1
C7 C38 H38 118.1
C32 C39 C73 119.2(6)
C32 C39 H39 120.4
C73 C39 H39 120.4
C63 C40 C70 121.3(7)
C63 C40 H40 119.4
C70 C40 H40 119.4
C81 C41 C15 121.4(6)
C81 C41 H41 119.3
C15 C41 H41 119.3
C56 C42 C29 119.7(6)
C56 C42 C50 120.8(6)
C29 C42 C50 119.5(5)
C55 C43 C65 117.5(5)
C55 C43 C54 124.7(6)
C65 C43 C54 117.7(6)
C80 C44 C13 121.4(6)
C80 C44 H44 119.3
C13 C44 H44 119.3
C52 C45 C14 119.0(6)
C52 C45 H45 120.5
C14 C45 H45 120.5
C67 C46 C53 119.5(6)
C67 C46 H46 120.3
C53 C46 H46 120.3
C6 C47 C48 121.7(6)
C6 C47 H47 119.1
C48 C47 H47 119.1
C47 C48 C15 119.4(5)
C47 C48 C74 120.5(6)
C15 C48 C74 120.1(6)
C70 C49 C30 116.5(6)
C70 C49 C18 124.2(6)
C30 C49 C18 119.2(6)
C17 C50 C42 120.7(6)
C17 C50 H50 119.6
C42 C50 H50 119.6
C57 C51 C37 121.7(6)
C57 C51 H51 119.2
C37 C51 H51 119.2
C45 C52 C60 121.3(6)
C45 C52 H52 119.4
C60 C52 H52 119.4
C55 C53 C46 120.7(6)
C55 C53 H53 119.7
C46 C53 H53 119.7
C12 C54 C31 120.7(5)
C12 C54 C43 120.6(5)
C31 C54 C43 118.6(5)
C53 C55 C43 121.9(6)
C53 C55 H55 119.0
C43 C55 H55 119.0
C37 C56 C42 121.7(6)
C37 C56 H56 119.1
C42 C56 H56 119.1
C51 C57 C29 120.8(6)
C51 C57 H57 119.6
C29 C57 H57 119.6
C20 C58 C30 121.6(6)
C20 C58 H58 119.2
C30 C58 H58 119.2
C61 C59 C2 122.2(6)
C61 C59 H59 118.9
C2 C59 H59 118.9
C52 C60 C22 119.8(5)
C52 C60 H60 120.1
C22 C60 H60 120.1
C59 C61 C13 120.9(6)
C59 C61 H61 119.5
C13 C61 H61 119.5
C72 C62 C71 119.4(6)
C72 C62 N2 125.4(5)
C71 C62 N2 115.1(5)
C40 C63 C79 119.5(6)
C40 C63 H63 120.2
C79 C63 H63 120.2
N2 C64 C19 127.5(6)
N2 C64 H64 116.2
C19 C64 H64 116.2
C27 C65 C43 119.6(5)
C27 C65 C67 121.6(6)
C43 C65 C67 118.8(6)
C23 C66 C68 120.7(6)
C23 C66 C76 119.0(6)
C68 C66 C76 120.3(6)
C46 C67 C65 121.7(6)
C46 C67 H67 119.2
C65 C67 H67 119.2
C75 C68 C66 120.4(6)
C75 C68 H68 119.8
C66 C68 H68 119.8
C78 C69 C23 121.9(6)
C78 C69 H69 119.1
C23 C69 H69 119.1
C40 C70 C49 121.4(7)
C40 C70 H70 119.3
C49 C70 H70 119.3
C32 C71 C62 118.0(6)
C32 C71 N1 124.9(5)
C62 C71 N1 116.9(5)
C73 C72 C62 121.6(6)
C73 C72 H72 119.2
C62 C72 H72 119.2
C72 C73 C39 119.5(6)
C72 C73 H73 120.3
C39 C73 H73 120.3
C82 C74 C48 120.1(6)
C82 C74 H74 120.0
C48 C74 H74 120.0
C68 C75 C78 119.2(6)
C68 C75 H75 120.4
C78 C75 H75 120.4
C36 C76 C66 121.5(6)
C36 C76 H76 119.3
C66 C76 H76 119.3
C83 C77 C33 121.7(6)
C83 C77 H77 119.1
C33 C77 H77 119.1
C69 C78 C75 121.3(6)
C69 C78 H78 119.3
C75 C78 H78 119.3
C63 C79 C30 121.3(6)
C63 C79 H79 119.3
C30 C79 H79 119.3
C44 C80 C83 119.3(6)
C44 C80 H80 120.3
C83 C80 H80 120.3
C82 C81 C41 120.5(6)
C82 C81 H81 119.8
C41 C81 H81 119.8
C74 C82 C81 120.6(6)
C74 C82 H82 119.7
C81 C82 H82 119.7
C77 C83 C80 121.1(7)
C77 C83 H83 119.4
C80 C83 H83 119.4
N3 C84 C11 125.3(6)
N3 C84 H84 117.3
C11 C84 H84 117.3

loop_
_geom_bond_atom_site_label_1
_geom_bond_atom_site_label_2
_geom_bond_distance
Yb01 O1 2.186(4)
Yb01 O2 2.191(4)
Yb01 O4 2.312(4)
Yb01 O3 2.338(4)
Yb01 N1 2.411(5)
Yb01 N2 2.447(5)
Yb01 N4 2.500(5)
Yb01 N3 2.511(5)
Yb01 Yb02 3.7730(4)
Yb02 O5 2.177(4)
Yb02 O6 2.194(4)
Yb02 O4 2.283(4)
Yb02 O3 2.303(4)
Yb02 O1W 2.366(4)
Yb02 N6 2.416(4)
Yb02 N5 2.438(5)
O1 C25 1.294(7)
O2 C2 1.300(7)
O3 C5 1.324(6)
O4 C1 1.342(6)
O5 C12 1.311(6)
O6 C8 1.301(6)
N1 C28 1.295(7)
N1 C71 1.421(7)
N2 C64 1.294(7)
N2 C62 1.415(7)
N3 C84 1.295(7)
N3 C9 1.413(7)
N4 C38 1.285(7)
N4 C16 1.431(7)
N5 C31 1.301(7)
N5 C22 1.419(7)
N6 C3 1.301(7)
N6 C4 1.433(7)
C1 C11 1.404(7)
C1 C6 1.407(8)
C2 C19 1.403(8)
C2 C59 1.425(8)
C3 C10 1.411(8)
C3 H3 0.9500
C4 C22 1.397(8)
C4 C14 1.389(7)
C5 C7 1.408(8)
C5 C17 1.419(8)
C6 C47 1.354(8)
C6 H6 0.9500
C7 C38 1.429(7)
C7 C29 1.455(7)
C8 C10 1.414(8)
C8 C36 1.426(8)
C9 C24 1.403(8)
C9 C16 1.415(7)
C10 C23 1.453(8)
C11 C15 1.444(8)
C11 C84 1.441(8)
C12 C54 1.393(8)
C12 C26 1.424(8)
C13 C44 1.411(8)
C13 C33 1.423(8)
C13 C61 1.421(8)
C14 C45 1.377(8)
C14 H14 0.9500
C15 C41 1.396(8)
C15 C48 1.423(8)
C16 C21 1.377(8)
C17 C50 1.364(8)
C17 H17 0.9500
C18 C25 1.414(8)
C18 C28 1.430(8)
C18 C49 1.459(8)
C19 C64 1.427(8)
C19 C33 1.443(8)
C20 C58 1.355(8)
C20 C25 1.429(8)
C20 H20 0.9500
C21 C35 1.381(8)
C21 H21 0.9500
C22 C60 1.410(8)
C23 C69 1.402(8)
C23 C66 1.402(8)
C24 C34 1.378(8)
C24 H24 0.9500
C26 C27 1.343(8)
C26 H26 0.9500
C27 C65 1.415(8)
C27 H27 0.9500
C28 H28 0.9500
C29 C57 1.415(8)
C29 C42 1.424(8)
C30 C79 1.403(8)
C30 C49 1.425(8)
C30 C58 1.432(8)
C31 C54 1.438(7)
C31 H31 0.9500
C32 C39 1.365(8)
C32 C71 1.399(8)
C32 H32 0.9500
C33 C77 1.404(8)
C34 C35 1.387(8)
C34 H34 0.9500
C35 H35 0.9500
C36 C76 1.357(8)
C36 H36 0.9500
C37 C56 1.365(8)
C37 C51 1.397(8)
C37 H37 0.9500
C38 H38 0.9500
C39 C73 1.404(8)
C39 H39 0.9500
C40 C63 1.371(9)
C40 C70 1.374(8)
C40 H40 0.9500
C41 C81 1.392(8)
C41 H41 0.9500
C42 C56 1.405(8)
C42 C50 1.423(8)
C43 C55 1.396(8)
C43 C65 1.429(8)
C43 C54 1.458(8)
C44 C80 1.363(9)
C44 H44 0.9500
C45 C52 1.377(8)
C45 H45 0.9500
C46 C67 1.354(8)
C46 C53 1.391(8)
C46 H46 0.9500
C47 C48 1.401(8)
C47 H47 0.9500
C48 C74 1.425(8)
C49 C70 1.412(8)
C50 H50 0.9500
C51 C57 1.371(8)
C51 H51 0.9500
C52 C60 1.377(8)
C52 H52 0.9500
C53 C55 1.374(8)
C53 H53 0.9500
C55 H55 0.9500
C56 H56 0.9500
C57 H57 0.9500
C58 H58 0.9500
C59 C61 1.351(8)
C59 H59 0.9500
C60 H60 0.9500
C61 H61 0.9500
C62 C72 1.381(8)
C62 C71 1.412(8)
C63 C79 1.361(9)
C63 H63 0.9500
C64 H64 0.9500
C65 C67 1.421(8)
C66 C68 1.420(8)
C66 C76 1.424(8)
C67 H67 0.9500
C68 C75 1.355(8)
C68 H68 0.9500
C69 C78 1.363(8)
C69 H69 0.9500
C70 H70 0.9500
C72 C73 1.376(8)
C72 H72 0.9500
C73 H73 0.9500
C74 C82 1.359(8)
C74 H74 0.9500
C75 C78 1.385(9)
C75 H75 0.9500
C76 H76 0.9500
C77 C83 1.363(8)
C77 H77 0.9500
C78 H78 0.9500
C79 H79 0.9500
C80 C83 1.381(8)
C80 H80 0.9500
C81 C82 1.381(9)
C81 H81 0.9500
C82 H82 0.9500
C83 H83 0.9500
C84 H84 0.9500
